data_4511923
loop_
_publ_author_name
'Patil, Rahul S.'
'Mossine, Andrew V.'
'Kumari, Harshita'
'Barnes, Charles L.'
'Atwood, Jerry L.'

_publ_section_title
;
 Engineering Void Space Enclosed within Resorcin[4]arene-Based
 Supramolecular Frameworks
;
_journal_issue 10
_journal_name_full 'Crystal Growth &amp; Design'
_journal_page_first 5212
_journal_paper_doi 10.1021/cg501014c
_journal_volume 14
_journal_year 2014
_chemical_formula_moiety '2(C32H32O8), 4(C12H8N2), 8(C2H6O1)'
_chemical_formula_sum 'C128 H96 N8 O24'
_chemical_formula_weight 2130.13
_chemical_name_common 'RsC1, bpa, ethanol'
_chemical_name_systematic 'C-methylresorcinol[4]arene, trans-1,2-Bis(4-pyridyl)acetylene, ethanol'
_space_group_IT_number 14
_symmetry_cell_setting monoclinic
_symmetry_Int_Tables_number 14
_symmetry_space_group_name_Hall '-P 2ybc'
_symmetry_space_group_name_H-M 'P 1 21/c 1'
_atom_sites_solution_hydrogens geom
_atom_sites_solution_primary direct
_atom_sites_solution_secondary difmap
_audit_creation_method SHELXL-97
_cell_angle_alpha 90.00
_cell_angle_beta 102.492(2)
_cell_angle_gamma 90.00
_cell_formula_units_Z 4
_cell_length_a 14.6630(5)
_cell_length_b 44.4520(15)
_cell_length_c 18.3387(7)
_cell_measurement_reflns_used 9849
_cell_measurement_temperature 296(2)
_cell_measurement_theta_max 71.70
_cell_measurement_theta_min 3.09
_cell_volume 11670.2(7)
_computing_cell_refinement 'APEX2 (Bruker AXS, 2008)'
_computing_data_collection 'APEX2 (Bruker AXS, 2008)'
_computing_data_reduction 'APEX2 (Bruker AXS, 2008)'
_computing_molecular_graphics 'X-SEED, Barbour, 2001'
_computing_publication_material 'CIFTAB (Sheldrick, 2013)'
_computing_structure_refinement 'SHELXL-2013 (Sheldrick, 2013)'
_computing_structure_solution 'SHELXS-2013 (Sheldrick, 2013)'
_diffrn_ambient_temperature 296(2)
_diffrn_measured_fraction_theta_full 0.945
_diffrn_measured_fraction_theta_max 0.945
_diffrn_measurement_device_type 'Bruker APEXII CCD area detector'
_diffrn_measurement_method 'omega scans'
_diffrn_radiation_monochromator graphite
_diffrn_radiation_type CuK\a
_diffrn_radiation_wavelength 1.54178
_diffrn_reflns_av_R_equivalents 0.0284
_diffrn_reflns_av_sigmaI/netI 0.0175
_diffrn_reflns_limit_h_max 17
_diffrn_reflns_limit_h_min -17
_diffrn_reflns_limit_k_max 52
_diffrn_reflns_limit_k_min -54
_diffrn_reflns_limit_l_max 20
_diffrn_reflns_limit_l_min -22
_diffrn_reflns_number 146590
_diffrn_reflns_theta_full 72.14
_diffrn_reflns_theta_max 72.14
_diffrn_reflns_theta_min 1.99
_diffrn_source 'fine-focus sealed tube'
_diffrn_standards_decay_% 0.0
_exptl_absorpt_coefficient_mu 0.694
_exptl_absorpt_correction_T_max 0.96
_exptl_absorpt_correction_T_min 0.81
_exptl_absorpt_correction_type multi-scan
_exptl_absorpt_process_details
;
 Data were corrected for decay and absorption using the program SADABS 
 (Sheldrick, G. M. (2003). SADABS. Version 2.10. University of
 G\"ottingen, Germany).
;
_exptl_crystal_colour Colourless
_exptl_crystal_density_diffrn 1.212
_exptl_crystal_density_method 'not measured'
_exptl_crystal_description 'Platy needle'
_exptl_crystal_F_000 4448
_exptl_crystal_size_max 0.50
_exptl_crystal_size_mid 0.15
_exptl_crystal_size_min 0.05
_refine_diff_density_max 0.784
_refine_diff_density_min -0.320
_refine_diff_density_rms 0.067
_refine_ls_extinction_method none
_refine_ls_goodness_of_fit_ref 1.057
_refine_ls_hydrogen_treatment constr
_refine_ls_matrix_type full
_refine_ls_number_parameters 1459
_refine_ls_number_reflns 21724
_refine_ls_number_restraints 12
_refine_ls_restrained_S_all 1.057
_refine_ls_R_factor_all 0.0709
_refine_ls_R_factor_gt 0.0618
_refine_ls_shift/su_max 0.001
_refine_ls_shift/su_mean 0.000
_refine_ls_structure_factor_coef Fsqd
_refine_ls_weighting_details 'calc w=1/[\s^2^(Fo^2^)+(0.0831P)^2^+14.7546P] where P=(Fo^2^+2Fc^2^)/3'
_refine_ls_weighting_scheme calc
_refine_ls_wR_factor_gt 0.1706
_refine_ls_wR_factor_ref 0.1783
_reflns_number_gt 18570
_reflns_number_total 21724
_reflns_threshold_expression >2sigma(I)
_cod_data_source_file cg501014c_si_004.cif
_cod_data_source_block h:\xrdlab~1\rsc1_l~1\rsc1bpa\rsc1bpa
_cod_depositor_comments 'Adding full bibliography for 4511919--4511929.cif.'
_cod_original_sg_symbol_H-M 'P 21/c'
_cod_database_code 4511923

loop_
_symmetry_equiv_pos_as_xyz
'x, y, z'
'-x, y+1/2, -z+1/2'
'-x, -y, -z'
'x, -y-1/2, z-1/2'

loop_
_atom_site_label
_atom_site_type_symbol
_atom_site_fract_x
_atom_site_fract_y
_atom_site_fract_z
_atom_site_U_iso_or_equiv
_atom_site_adp_type
_atom_site_occupancy
_atom_site_symmetry_multiplicity
_atom_site_calc_flag
_atom_site_refinement_flags
_atom_site_disorder_assembly
_atom_site_disorder_group
O1A O 1.03046(10) 0.41354(3) 0.93606(8) 0.0192(3) Uani 1 1 d . . .
H1A H 1.0297 0.4314 0.9246 0.023 Uiso 1 1 calc R . .
C1A C 0.88918(14) 0.35267(4) 0.83791(11) 0.0142(4) Uani 1 1 d . . .
H1 H 0.8831 0.3319 0.8413 0.017 Uiso 1 1 calc R . .
O2A O 0.78109(11) 0.41421(3) 0.71937(8) 0.0212(3) Uani 1 1 d . . .
H2A H 0.7861 0.4323 0.7282 0.025 Uiso 1 1 calc R . .
C2A C 0.95799(13) 0.36707(4) 0.89160(11) 0.0137(4) Uani 1 1 d . . .
O3A O 0.63086(10) 0.34097(3) 0.58598(8) 0.0182(3) Uani 1 1 d . . .
H3A H 0.5973 0.3432 0.5444 0.022 Uiso 1 1 calc R . .
C3A C 0.96547(14) 0.39817(5) 0.88410(11) 0.0149(4) Uani 1 1 d . . .
O4A O 0.87188(10) 0.34116(3) 0.44491(8) 0.0176(3) Uani 1 1 d . . .
H4A H 0.8266 0.3430 0.4101 0.021 Uiso 1 1 calc R . .
C4A C 0.90786(14) 0.41388(4) 0.82643(11) 0.0161(4) Uani 1 1 d . . .
H2 H 0.9149 0.4346 0.8221 0.019 Uiso 1 1 calc R . .
O5A O 0.99953(10) 0.41413(3) 0.58940(8) 0.0202(3) Uani 1 1 d . . .
H5A H 0.9982 0.4319 0.6009 0.024 Uiso 1 1 calc R . .
C5A C 0.83966(14) 0.39861(5) 0.77512(11) 0.0158(4) Uani 1 1 d . . .
O6A O 1.24996(10) 0.41726(3) 0.80507(8) 0.0199(3) Uani 1 1 d . . .
H6A H 1.2477 0.4351 0.7936 0.024 Uiso 1 1 calc R . .
C6A C 0.82949(14) 0.36757(4) 0.77997(11) 0.0146(4) Uani 1 1 d . . .
O7A O 1.40329(10) 0.34263(3) 0.93971(8) 0.0177(3) Uani 1 1 d . . .
H7A H 1.4366 0.3447 0.9815 0.021 Uiso 1 1 calc R . .
C7A C 0.75696(14) 0.35141(5) 0.72118(11) 0.0164(4) Uani 1 1 d . . .
H3 H 0.7010 0.3641 0.7111 0.020 Uiso 1 1 calc R . .
C8A C 0.88241(14) 0.35071(4) 0.64273(11) 0.0144(4) Uani 1 1 d . . .
H8A H 0.9271 0.3540 0.6864 0.017 Uiso 1 1 calc R . .
C9A C 0.78900(14) 0.34834(4) 0.64779(11) 0.0143(4) Uani 1 1 d . . .
C10A C 0.72305(14) 0.34316(4) 0.58126(11) 0.0146(4) Uani 1 1 d . . .
C11A C 0.75010(14) 0.34040(4) 0.51371(11) 0.0148(4) Uani 1 1 d . . .
H11A H 0.7056 0.3367 0.4702 0.018 Uiso 1 1 calc R . .
C12A C 0.84360(14) 0.34319(4) 0.51095(11) 0.0143(4) Uani 1 1 d . . .
C13A C 0.91206(14) 0.34842(4) 0.57604(11) 0.0141(4) Uani 1 1 d . . .
C14A C 1.01444(14) 0.35110(4) 0.57055(11) 0.0152(4) Uani 1 1 d . . .
H14A H 1.0152 0.3627 0.5252 0.018 Uiso 1 1 calc R . .
C15A C 1.14368(14) 0.35453(4) 0.68936(11) 0.0147(4) Uani 1 1 d . . .
H15A H 1.1504 0.3338 0.6868 0.018 Uiso 1 1 calc R . .
C16A C 1.07493(14) 0.36829(4) 0.63543(11) 0.0144(4) Uani 1 1 d . . .
C17A C 1.06540(14) 0.39945(5) 0.64145(11) 0.0156(4) Uani 1 1 d . . .
C18A C 1.12324(14) 0.41566(4) 0.69797(11) 0.0158(4) Uani 1 1 d . . .
H18A H 1.1160 0.4364 0.7009 0.019 Uiso 1 1 calc R . .
C19A C 1.19169(14) 0.40104(5) 0.74996(11) 0.0154(4) Uani 1 1 d . . .
C20A C 1.20330(14) 0.36998(5) 0.74715(11) 0.0148(4) Uani 1 1 d . . .
C21A C 1.27655(14) 0.35414(5) 0.80549(11) 0.0162(4) Uani 1 1 d . . .
H21A H 1.3314 0.3673 0.8163 0.019 Uiso 1 1 calc R . .
C22A C 1.15122(14) 0.35169(4) 0.88397(11) 0.0142(4) Uani 1 1 d . . .
H22A H 1.1064 0.3555 0.8407 0.017 Uiso 1 1 calc R . .
C23A C 1.24468(14) 0.34989(4) 0.87876(11) 0.0145(4) Uani 1 1 d . . .
C24A C 1.31110(14) 0.34418(4) 0.94425(11) 0.0144(4) Uani 1 1 d . . .
C25A C 1.28423(14) 0.34024(4) 1.01191(11) 0.0142(4) Uani 1 1 d . . .
H25A H 1.3289 0.3361 1.0551 0.017 Uiso 1 1 calc R . .
C26A C 1.19075(14) 0.34249(4) 1.01487(11) 0.0138(4) Uani 1 1 d . . .
C27A C 1.12184(14) 0.34815(4) 0.95058(11) 0.0134(4) Uani 1 1 d . . .
C28A C 1.01957(14) 0.35044(4) 0.95676(11) 0.0144(4) Uani 1 1 d . . .
H28A H 1.0190 0.3623 1.0016 0.017 Uiso 1 1 calc R . .
C29A C 0.72771(16) 0.32080(5) 0.74724(12) 0.0225(5) Uani 1 1 d . . .
H29A H 0.7802 0.3074 0.7556 0.034 Uiso 1 1 calc R . .
H29B H 0.6782 0.3126 0.7096 0.034 Uiso 1 1 calc R . .
H29C H 0.7064 0.3233 0.7928 0.034 Uiso 1 1 calc R . .
C30A C 1.05309(15) 0.31973(5) 0.55901(12) 0.0209(4) Uani 1 1 d . . .
H30A H 1.1162 0.3216 0.5527 0.031 Uiso 1 1 calc R . .
H30B H 1.0152 0.3106 0.5153 0.031 Uiso 1 1 calc R . .
H30C H 1.0520 0.3074 0.6018 0.031 Uiso 1 1 calc R . .
C31A C 1.30864(16) 0.32407(5) 0.77851(12) 0.0232(5) Uani 1 1 d . . .
H31A H 1.2573 0.3102 0.7695 0.035 Uiso 1 1 calc R . .
H31B H 1.3587 0.3160 0.8160 0.035 Uiso 1 1 calc R . .
H31C H 1.3300 0.3272 0.7332 0.035 Uiso 1 1 calc R . .
C32A C 0.98185(15) 0.31922(5) 0.97015(12) 0.0201(4) Uani 1 1 d . . .
H32A H 0.9185 0.3210 0.9758 0.030 Uiso 1 1 calc R . .
H32B H 1.0195 0.3107 1.0147 0.030 Uiso 1 1 calc R . .
H32C H 0.9839 0.3064 0.9283 0.030 Uiso 1 1 calc R . .
O1B O 0.74695(11) 0.34079(3) 0.31022(8) 0.0198(3) Uani 1 1 d . . .
H1B H 0.7464 0.3230 0.2986 0.024 Uiso 1 1 calc R . .
C1B C 0.64651(14) 0.40300(4) 0.19021(11) 0.0148(4) Uani 1 1 d . . .
H4 H 0.6514 0.4238 0.1883 0.018 Uiso 1 1 calc R . .
O2B O 0.51735(10) 0.34239(3) 0.08109(8) 0.0181(3) Uani 1 1 d . . .
H2B H 0.5164 0.3245 0.0919 0.022 Uiso 1 1 calc R . .
C2B C 0.70122(14) 0.38803(4) 0.25129(11) 0.0142(4) Uani 1 1 d . . .
O3B O 0.38605(10) 0.41558(3) -0.06231(8) 0.0183(3) Uani 1 1 d . . .
H3B H 0.3415 0.4135 -0.0977 0.022 Uiso 1 1 calc R . .
C3B C 0.69199(14) 0.35687(5) 0.25322(11) 0.0151(4) Uani 1 1 d . . .
O4B O 0.14149(10) 0.41192(3) 0.07568(8) 0.0166(3) Uani 1 1 d . . .
H4B H 0.1089 0.4115 0.0333 0.020 Uiso 1 1 calc R . .
C4B C 0.62992(14) 0.34165(4) 0.19695(11) 0.0156(4) Uani 1 1 d . . .
H5 H 0.6237 0.3209 0.1996 0.019 Uiso 1 1 calc R . .
O5B O 0.29010(11) 0.33902(3) 0.21400(8) 0.0206(3) Uani 1 1 d . . .
H5B H 0.2924 0.3211 0.2251 0.025 Uiso 1 1 calc R . .
C5B C 0.57746(14) 0.35739(5) 0.13695(11) 0.0144(4) Uani 1 1 d . . .
O6B O 0.51910(10) 0.34105(3) 0.44326(8) 0.0186(3) Uani 1 1 d . . .
H6B H 0.5184 0.3230 0.4335 0.022 Uiso 1 1 calc R . .
C6B C 0.58503(14) 0.38871(4) 0.13194(11) 0.0144(4) Uani 1 1 d . . .
O7B O 0.64791(10) 0.41401(3) 0.58620(8) 0.0174(3) Uani 1 1 d . . .
H7B H 0.6919 0.4109 0.6214 0.021 Uiso 1 1 calc R . .
C7B C 0.52696(14) 0.40552(4) 0.06555(11) 0.0152(4) Uani 1 1 d . . .
H6 H 0.5302 0.3939 0.0208 0.018 Uiso 1 1 calc R . .
O8B O 0.89318(10) 0.41420(3) 0.44844(8) 0.0177(3) Uani 1 1 d . . .
H8B H 0.9261 0.4117 0.4902 0.021 Uiso 1 1 calc R . .
C8B C 0.39298(14) 0.40436(4) 0.13522(11) 0.0142(4) Uani 1 1 d . . .
H7 H 0.4372 0.4012 0.1792 0.017 Uiso 1 1 calc R . .
C9B C 0.42389(14) 0.40751(4) 0.06870(11) 0.0140(4) Uani 1 1 d . . .
C10B C 0.35647(14) 0.41250(4) 0.00333(11) 0.0139(4) Uani 1 1 d . . .
C11B C 0.26216(14) 0.41419(4) 0.00495(11) 0.0145(4) Uani 1 1 d . . .
H11B H 0.2180 0.4177 -0.0389 0.017 Uiso 1 1 calc R . .
C12B C 0.23405(14) 0.41061(4) 0.07208(11) 0.0131(4) Uani 1 1 d . . .
C13B C 0.29939(14) 0.40572(4) 0.13880(11) 0.0142(4) Uani 1 1 d . . .
C14B C 0.26610(14) 0.40261(4) 0.21195(11) 0.0152(4) Uani 1 1 d . . .
H14B H 0.2097 0.3901 0.2010 0.018 Uiso 1 1 calc R . .
C15B C 0.39069(14) 0.40147(4) 0.33308(11) 0.0147(4) Uani 1 1 d . . .
H15B H 0.3862 0.4223 0.3345 0.018 Uiso 1 1 calc R . .
C16B C 0.33591(14) 0.38640(5) 0.27233(11) 0.0142(4) Uani 1 1 d . . .
C17B C 0.34539(14) 0.35521(5) 0.27094(11) 0.0151(4) Uani 1 1 d . . .
C18B C 0.40745(14) 0.34011(5) 0.32709(11) 0.0159(4) Uani 1 1 d . . .
H18B H 0.4140 0.3194 0.3244 0.019 Uiso 1 1 calc R . .
C19B C 0.45976(14) 0.35595(5) 0.38716(11) 0.0149(4) Uani 1 1 d . . .
C20B C 0.45181(14) 0.38720(4) 0.39175(11) 0.0141(4) Uani 1 1 d . . .
C21B C 0.50841(14) 0.40418(4) 0.45798(11) 0.0151(4) Uani 1 1 d . . .
H21B H 0.5064 0.3922 0.5025 0.018 Uiso 1 1 calc R . .
C22B C 0.64236(14) 0.40487(4) 0.38816(11) 0.0142(4) Uani 1 1 d . . .
H22B H 0.5985 0.4017 0.3440 0.017 Uiso 1 1 calc R . .
C23B C 0.61114(14) 0.40719(4) 0.45465(11) 0.0135(4) Uani 1 1 d . . .
C24B C 0.67823(14) 0.41225(4) 0.52039(11) 0.0140(4) Uani 1 1 d . . .
C25B C 0.77214(14) 0.41503(4) 0.51901(11) 0.0151(4) Uani 1 1 d . . .
H25B H 0.8158 0.4188 0.5630 0.018 Uiso 1 1 calc R . .
C26B C 0.80089(14) 0.41213(4) 0.45197(11) 0.0146(4) Uani 1 1 d . . .
C27B C 0.73596(14) 0.40710(4) 0.38491(11) 0.0141(4) Uani 1 1 d . . .
C28B C 0.77040(14) 0.40424(4) 0.31225(11) 0.0152(4) Uani 1 1 d . . .
H28B H 0.8268 0.3918 0.3235 0.018 Uiso 1 1 calc R . .
C29B C 0.56525(15) 0.43696(5) 0.05482(12) 0.0209(4) Uani 1 1 d . . .
H29D H 0.5577 0.4497 0.0953 0.031 Uiso 1 1 calc R . .
H29E H 0.5316 0.4453 0.0085 0.031 Uiso 1 1 calc R . .
H29F H 0.6303 0.4355 0.0540 0.031 Uiso 1 1 calc R . .
C30B C 0.23689(15) 0.43331(5) 0.23716(12) 0.0206(4) Uani 1 1 d . . .
H30D H 0.2167 0.4311 0.2833 0.031 Uiso 1 1 calc R . .
H30E H 0.1866 0.4412 0.1997 0.031 Uiso 1 1 calc R . .
H30F H 0.2891 0.4469 0.2443 0.031 Uiso 1 1 calc R . .
C31B C 0.46730(15) 0.43514(5) 0.46942(12) 0.0202(4) Uani 1 1 d . . .
H31D H 0.4721 0.4481 0.4285 0.030 Uiso 1 1 calc R . .
H31E H 0.5012 0.4438 0.5153 0.030 Uiso 1 1 calc R . .
H31F H 0.4028 0.4329 0.4716 0.030 Uiso 1 1 calc R . .
C32B C 0.80022(15) 0.43506(5) 0.28791(12) 0.0203(4) Uani 1 1 d . . .
H32D H 0.8234 0.4328 0.2431 0.030 Uiso 1 1 calc R . .
H32E H 0.8485 0.4432 0.3267 0.030 Uiso 1 1 calc R . .
H32F H 0.7475 0.4484 0.2787 0.030 Uiso 1 1 calc R . .
N1C N 1.03887(14) 0.47293(4) 0.90569(10) 0.0243(4) Uani 1 1 d . . .
C1C C 1.11788(19) 0.48445(5) 0.89266(15) 0.0331(6) Uani 1 1 d . . .
H1C H 1.1664 0.4713 0.8897 0.040 Uiso 1 1 calc R . .
N2C N 1.07167(16) 0.68644(4) 0.83047(13) 0.0341(5) Uani 1 1 d . . .
C2C C 1.13128(19) 0.51491(6) 0.88335(16) 0.0355(6) Uani 1 1 d . . .
H2C H 1.1875 0.5220 0.8744 0.043 Uiso 1 1 calc R . .
C3C C 1.05911(17) 0.53473(5) 0.88767(13) 0.0237(5) Uani 1 1 d . . .
C4C C 0.97634(16) 0.52287(5) 0.90079(12) 0.0234(5) Uani 1 1 d . . .
H4C H 0.9265 0.5354 0.9040 0.028 Uiso 1 1 calc R . .
C5C C 0.96997(17) 0.49203(5) 0.90895(13) 0.0253(5) Uani 1 1 d . . .
H5C H 0.9143 0.4842 0.9172 0.030 Uiso 1 1 calc R . .
C6C C 1.06939(17) 0.56636(5) 0.87824(13) 0.0254(5) Uani 1 1 d . . .
C7C C 1.07544(17) 0.59296(5) 0.86918(13) 0.0245(5) Uani 1 1 d . . .
C8C C 1.15231(19) 0.67125(6) 0.84700(16) 0.0336(6) Uani 1 1 d . . .
H8C H 1.2074 0.6820 0.8496 0.040 Uiso 1 1 calc R . .
C9C C 1.15892(17) 0.64073(5) 0.86042(14) 0.0262(5) Uani 1 1 d . . .
H9C H 1.2166 0.6311 0.8714 0.031 Uiso 1 1 calc R . .
C10C C 1.07596(16) 0.62477(5) 0.85687(12) 0.0217(5) Uani 1 1 d . . .
C11C C 0.99243(17) 0.64057(5) 0.84102(13) 0.0254(5) Uani 1 1 d . . .
H11C H 0.9361 0.6307 0.8393 0.030 Uiso 1 1 calc R . .
C12C C 0.99357(18) 0.67102(5) 0.82789(15) 0.0308(5) Uani 1 1 d . . .
H12C H 0.9370 0.6813 0.8167 0.037 Uiso 1 1 calc R . .
N1D N 0.96516(14) 0.47256(4) 0.61310(11) 0.0259(4) Uani 1 1 d . . .
C1D C 0.98715(18) 0.48993(6) 0.67394(15) 0.0320(6) Uani 1 1 d . . .
H1D H 1.0165 0.4810 0.7188 0.038 Uiso 1 1 calc R . .
N2D N 0.8787(2) 0.68652(5) 0.63133(16) 0.0501(7) Uani 1 1 d . . .
C2D C 0.96860(18) 0.52038(6) 0.67374(15) 0.0317(6) Uani 1 1 d . . .
H2D H 0.9855 0.5316 0.7175 0.038 Uiso 1 1 calc R . .
C3D C 0.92453(17) 0.53409(5) 0.60757(14) 0.0263(5) Uani 1 1 d . . .
C4D C 0.89975(17) 0.51612(5) 0.54365(14) 0.0278(5) Uani 1 1 d . . .
H4D H 0.8693 0.5244 0.4983 0.033 Uiso 1 1 calc R . .
C5D C 0.92151(16) 0.48588(5) 0.54939(13) 0.0262(5) Uani 1 1 d . . .
H5D H 0.9050 0.4741 0.5067 0.031 Uiso 1 1 calc R . .
C6D C 0.90588(18) 0.56579(5) 0.60610(15) 0.0292(5) Uani 1 1 d . . .
C7D C 0.89400(18) 0.59246(5) 0.60947(14) 0.0284(5) Uani 1 1 d . . .
C8D C 0.9603(2) 0.67238(6) 0.63865(16) 0.0401(7) Uani 1 1 d . . .
H8D H 1.0147 0.6838 0.6491 0.048 Uiso 1 1 calc R . .
C9D C 0.96774(18) 0.64171(6) 0.63145(14) 0.0309(5) Uani 1 1 d . . .
H9D H 1.0260 0.6327 0.6367 0.037 Uiso 1 1 calc R . .
C10D C 0.88692(17) 0.62440(5) 0.61619(13) 0.0242(5) Uani 1 1 d . . .
C11D C 0.80111(18) 0.63893(6) 0.60818(15) 0.0304(5) Uani 1 1 d . . .
H11D H 0.7454 0.6282 0.5978 0.036 Uiso 1 1 calc R . .
C12D C 0.8015(2) 0.66964(6) 0.61606(19) 0.0462(8) Uani 1 1 d . . .
H12D H 0.7442 0.6793 0.6104 0.055 Uiso 1 1 calc R . .
N1E N 0.49456(13) 0.28206(4) 0.09897(11) 0.0233(4) Uani 1 1 d . . .
C1E C 0.53619(18) 0.26268(5) 0.15197(14) 0.0286(5) Uani 1 1 d . . .
H1E H 0.5831 0.2699 0.1906 0.034 Uiso 1 1 calc R . .
N2E N 0.34433(16) 0.07178(4) 0.12112(12) 0.0312(5) Uani 1 1 d . . .
C2E C 0.51275(17) 0.23256(5) 0.15191(14) 0.0264(5) Uani 1 1 d . . .
H2E H 0.5431 0.2199 0.1899 0.032 Uiso 1 1 calc R . .
C3E C 0.44303(16) 0.22136(5) 0.09423(13) 0.0230(5) Uani 1 1 d . . .
C4E C 0.39998(16) 0.24126(5) 0.03856(13) 0.0229(5) Uani 1 1 d . . .
H4E H 0.3535 0.2346 -0.0011 0.028 Uiso 1 1 calc R . .
C5E C 0.42795(16) 0.27114(5) 0.04363(13) 0.0224(5) Uani 1 1 d . . .
H5E H 0.3988 0.2843 0.0065 0.027 Uiso 1 1 calc R . .
C6E C 0.41708(17) 0.19026(5) 0.09344(13) 0.0254(5) Uani 1 1 d . . .
C7E C 0.39907(17) 0.16412(5) 0.09719(13) 0.0248(5) Uani 1 1 d . . .
C8E C 0.4294(2) 0.08342(6) 0.14673(15) 0.0336(6) Uani 1 1 d . . .
H8E H 0.4766 0.0706 0.1705 0.040 Uiso 1 1 calc R . .
C9E C 0.45121(18) 0.11342(5) 0.13998(14) 0.0291(5) Uani 1 1 d . . .
H9E H 0.5114 0.1205 0.1586 0.035 Uiso 1 1 calc R . .
C10E C 0.38010(17) 0.13280(5) 0.10440(13) 0.0234(5) Uani 1 1 d . . .
C11E C 0.29156(17) 0.12086(5) 0.07756(13) 0.0262(5) Uani 1 1 d . . .
H11E H 0.2426 0.1331 0.0539 0.031 Uiso 1 1 calc R . .
C12E C 0.27768(18) 0.09039(5) 0.08665(14) 0.0293(5) Uani 1 1 d . . .
H12E H 0.2186 0.0825 0.0676 0.035 Uiso 1 1 calc R . .
N1F N 0.53924(14) 0.28042(4) 0.42756(11) 0.0236(4) Uani 1 1 d . . .
C1F C 0.60635(16) 0.26965(5) 0.48271(13) 0.0230(5) Uani 1 1 d . . .
H1F H 0.6354 0.2828 0.5199 0.028 Uiso 1 1 calc R . .
N2F N 0.69268(18) 0.07076(5) 0.40035(14) 0.0391(6) Uani 1 1 d . . .
C2F C 0.63479(16) 0.23986(5) 0.48716(13) 0.0244(5) Uani 1 1 d . . .
H2F H 0.6816 0.2333 0.5266 0.029 Uiso 1 1 calc R . .
C3F C 0.59232(17) 0.21989(5) 0.43174(14) 0.0247(5) Uani 1 1 d . . .
C4F C 0.52173(18) 0.23087(5) 0.37447(14) 0.0282(5) Uani 1 1 d . . .
H4F H 0.4912 0.2182 0.3367 0.034 Uiso 1 1 calc R . .
C5F C 0.49778(17) 0.26089(5) 0.37476(14) 0.0273(5) Uani 1 1 d . . .
H5F H 0.4504 0.2680 0.3364 0.033 Uiso 1 1 calc R . .
C6F C 0.61908(18) 0.18886(5) 0.43229(14) 0.0277(5) Uani 1 1 d . . .
C7F C 0.63905(18) 0.16288(5) 0.42852(14) 0.0278(5) Uani 1 1 d . . .
C8F C 0.7576(2) 0.08858(6) 0.44014(14) 0.0321(6) Uani 1 1 d . . .
H8F H 0.8152 0.0802 0.4617 0.039 Uiso 1 1 calc R . .
C9F C 0.74408(18) 0.11888(5) 0.45125(14) 0.0278(5) Uani 1 1 d . . .
H9F H 0.7918 0.1305 0.4792 0.033 Uiso 1 1 calc R . .
C10F C 0.65787(17) 0.13156(5) 0.41986(14) 0.0258(5) Uani 1 1 d . . .
C11F C 0.5894(2) 0.11311(6) 0.37935(19) 0.0439(7) Uani 1 1 d . . .
H11F H 0.5304 0.1207 0.3583 0.053 Uiso 1 1 calc R . .
C12F C 0.6106(2) 0.08323(6) 0.3708(2) 0.0518(8) Uani 1 1 d . . .
H12F H 0.5645 0.0711 0.3426 0.062 Uiso 1 1 calc R . .
O1G O 0.78721(12) 0.47377(4) 0.73844(9) 0.0269(4) Uani 1 1 d . . .
C1G C 0.73483(17) 0.48820(5) 0.67249(13) 0.0273(5) Uani 1 1 d . . .
C2G C 0.63052(19) 0.48693(6) 0.66805(16) 0.0372(6) Uani 1 1 d . . .
O1H O 1.25496(11) 0.47668(4) 0.77332(9) 0.0254(3) Uani 1 1 d . . .
C1H C 1.3383(2) 0.48972(6) 0.81734(15) 0.0370(6) Uani 1 1 d . . .
C2H C 1.4248(2) 0.47625(9) 0.7991(2) 0.0631(10) Uani 1 1 d . . .
O2I O 1.09399(15) 0.74047(5) 0.76629(12) 0.0218(5) Uiso 0.70 1 d PD A 2
C2I C 1.0656(11) 0.7778(4) 0.7866(9) 0.084(4) Uiso 0.30 1 d PD B 1
O1I O 1.1797(7) 0.7408(2) 0.8377(5) 0.072(2) Uiso 0.30 1 d PD B 1
C1I C 1.1376(10) 0.7681(3) 0.8558(8) 0.058(4) Uiso 0.30 1 d PD B 1
O1J O 0.7719(3) 0.73986(8) 0.6286(2) 0.0358(8) Uiso 0.50 1 d PD C 1
C1J C 0.8106(4) 0.76789(13) 0.6129(4) 0.0268(14) Uiso 0.50 1 d PD C 1
O2J O 0.8686(3) 0.73972(8) 0.7062(2) 0.0348(8) Uiso 0.50 1 d PD D 2
C2J C 0.8943(5) 0.77660(19) 0.6791(4) 0.0560(19) Uiso 0.50 1 d PD C 1
O1K O 0.75436(12) 0.28130(3) 0.27943(9) 0.0263(4) Uani 1 1 d . . .
C1K C 0.7465(2) 0.26214(6) 0.34053(15) 0.0351(6) Uani 1 1 d . . .
C2K C 0.8370(3) 0.25968(8) 0.39803(19) 0.0562(9) Uani 1 1 d . . .
O1L O 0.28441(12) 0.28015(4) 0.24770(9) 0.0288(4) Uani 1 1 d . . .
C1L C 0.2847(2) 0.25999(6) 0.18738(16) 0.0371(6) Uani 1 1 d . . .
C2L C 0.1923(3) 0.25886(9) 0.1326(2) 0.0694(11) Uani 1 1 d . . .
O1M O 0.73350(16) 0.01281(4) 0.36737(10) 0.0407(5) Uani 1 1 d . . .
C1M C 0.6955(4) -0.01104(7) 0.3992(3) 0.0771(15) Uani 1 1 d . . .
C2M C 0.6493(2) -0.00508(6) 0.46111(16) 0.0402(6) Uani 1 1 d . . .
O1N O 0.26352(13) 0.01607(4) 0.12835(9) 0.0299(4) Uani 1 1 d . . .
C1N C 0.3067(2) -0.00955(5) 0.10193(15) 0.0354(6) Uani 1 1 d . . .
C2N C 0.3506(2) -0.00199(6) 0.03662(15) 0.0363(6) Uani 1 1 d . . .
O8A O 1.16302(10) 0.33953(3) 1.08130(8) 0.0164(3) Uani 1 1 d . . .
H8A1 H 1.2084 0.3415 1.1160 0.020 Uiso 1 1 calc R . .
C3I C 1.0852(3) 0.76606(8) 0.8128(2) 0.0242(7) Uiso 0.70 1 d PD A 2
C4I C 1.1628(3) 0.76644(9) 0.8816(3) 0.0329(9) Uiso 0.70 1 d PD A 2
C3J C 0.8801(4) 0.76660(14) 0.6621(3) 0.0332(13) Uiso 0.50 1 d PD D 2
C4J C 0.8052(6) 0.7668(2) 0.5906(5) 0.057(3) Uiso 0.50 1 d PD D 2

loop_
_atom_site_aniso_label
_atom_site_aniso_U_11
_atom_site_aniso_U_22
_atom_site_aniso_U_33
_atom_site_aniso_U_23
_atom_site_aniso_U_13
_atom_site_aniso_U_12
O1A 0.0219(8) 0.0140(7) 0.0168(7) 0.0006(5) -0.0067(6) -0.0029(6)
C1A 0.0129(10) 0.0165(9) 0.0136(10) -0.0015(7) 0.0036(8) -0.0010(7)
O2A 0.0245(8) 0.0178(7) 0.0162(7) -0.0006(6) -0.0071(6) 0.0031(6)
C2A 0.0111(9) 0.0179(10) 0.0118(9) 0.0001(7) 0.0019(8) 0.0006(7)
O3A 0.0124(7) 0.0267(8) 0.0132(7) -0.0014(6) -0.0024(6) -0.0024(6)
C3A 0.0130(10) 0.0190(10) 0.0113(9) -0.0029(7) -0.0004(8) -0.0009(7)
O4A 0.0164(7) 0.0245(8) 0.0103(7) -0.0016(5) -0.0009(6) -0.0001(6)
C4A 0.0181(10) 0.0145(9) 0.0145(10) -0.0002(7) 0.0011(8) -0.0001(8)
O5A 0.0205(8) 0.0161(7) 0.0187(8) -0.0011(6) -0.0073(6) 0.0032(6)
C5A 0.0145(10) 0.0210(10) 0.0108(9) 0.0001(7) 0.0001(8) 0.0034(8)
O6A 0.0209(8) 0.0188(7) 0.0154(7) 0.0005(6) -0.0058(6) -0.0037(6)
C6A 0.0128(10) 0.0190(10) 0.0121(10) -0.0037(7) 0.0026(8) -0.0004(7)
O7A 0.0124(7) 0.0261(8) 0.0128(7) -0.0001(6) -0.0012(6) 0.0025(6)
C7A 0.0119(9) 0.0205(10) 0.0157(10) -0.0023(8) 0.0004(8) -0.0006(8)
C8A 0.0148(10) 0.0136(9) 0.0122(9) 0.0005(7) -0.0028(8) -0.0003(7)
C9A 0.0153(10) 0.0136(9) 0.0122(10) -0.0010(7) -0.0012(8) -0.0004(7)
C10A 0.0124(10) 0.0129(9) 0.0171(10) -0.0007(7) -0.0002(8) -0.0011(7)
C11A 0.0163(10) 0.0136(9) 0.0113(9) -0.0018(7) -0.0038(8) -0.0012(7)
C12A 0.0186(10) 0.0112(9) 0.0121(9) -0.0007(7) 0.0009(8) 0.0011(7)
C13A 0.0146(10) 0.0123(9) 0.0139(10) -0.0005(7) 0.0001(8) -0.0009(7)
C14A 0.0150(10) 0.0176(10) 0.0124(10) -0.0013(7) 0.0014(8) -0.0007(7)
C15A 0.0138(10) 0.0169(10) 0.0138(10) 0.0008(7) 0.0041(8) 0.0001(7)
C16A 0.0133(10) 0.0180(10) 0.0120(10) -0.0003(7) 0.0029(8) -0.0018(7)
C17A 0.0131(10) 0.0196(10) 0.0128(10) 0.0022(8) 0.0000(8) 0.0006(8)
C18A 0.0163(10) 0.0145(9) 0.0159(10) 0.0004(7) 0.0017(8) -0.0008(7)
C19A 0.0133(10) 0.0216(10) 0.0105(9) -0.0007(7) 0.0007(8) -0.0037(8)
C20A 0.0126(9) 0.0200(10) 0.0116(10) 0.0033(7) 0.0023(8) -0.0002(7)
C21A 0.0131(10) 0.0214(10) 0.0127(10) 0.0012(8) -0.0003(8) 0.0008(8)
C22A 0.0152(10) 0.0133(9) 0.0116(9) 0.0003(7) -0.0025(8) 0.0008(7)
C23A 0.0178(10) 0.0117(9) 0.0129(10) 0.0007(7) 0.0009(8) 0.0013(7)
C24A 0.0133(10) 0.0114(9) 0.0168(10) -0.0015(7) -0.0006(8) 0.0004(7)
C25A 0.0149(10) 0.0127(9) 0.0125(10) -0.0001(7) -0.0028(8) 0.0013(7)
C26A 0.0181(10) 0.0106(9) 0.0114(9) -0.0003(7) 0.0002(8) -0.0012(7)
C27A 0.0145(10) 0.0105(9) 0.0133(10) -0.0003(7) -0.0010(8) -0.0004(7)
C28A 0.0146(10) 0.0160(9) 0.0116(9) 0.0004(7) 0.0005(8) -0.0004(7)
C29A 0.0222(11) 0.0284(12) 0.0164(11) -0.0025(8) 0.0027(9) -0.0104(9)
C30A 0.0185(11) 0.0222(11) 0.0204(11) -0.0057(8) 0.0003(9) 0.0012(8)
C31A 0.0234(11) 0.0310(12) 0.0136(10) 0.0015(8) 0.0004(9) 0.0116(9)
C32A 0.0176(10) 0.0215(11) 0.0192(11) 0.0057(8) -0.0003(8) -0.0025(8)
O1B 0.0244(8) 0.0168(7) 0.0137(7) -0.0004(5) -0.0060(6) 0.0029(6)
C1B 0.0137(10) 0.0158(9) 0.0150(10) -0.0007(7) 0.0033(8) -0.0001(7)
O2B 0.0203(7) 0.0148(7) 0.0152(7) -0.0004(5) -0.0050(6) -0.0025(6)
C2B 0.0119(9) 0.0183(10) 0.0124(10) -0.0028(7) 0.0027(8) 0.0001(7)
O3B 0.0164(7) 0.0264(8) 0.0101(7) 0.0030(6) -0.0014(6) -0.0010(6)
C3B 0.0137(10) 0.0197(10) 0.0109(9) -0.0001(7) 0.0000(8) 0.0026(7)
O4B 0.0122(7) 0.0223(7) 0.0130(7) -0.0006(6) -0.0021(6) 0.0019(5)
C4B 0.0161(10) 0.0156(9) 0.0147(10) -0.0012(7) 0.0023(8) -0.0013(7)
O5B 0.0253(8) 0.0165(7) 0.0151(7) -0.0003(6) -0.0064(6) -0.0032(6)
C5B 0.0113(9) 0.0204(10) 0.0107(9) -0.0021(7) 0.0004(8) -0.0022(7)
O6B 0.0204(8) 0.0164(7) 0.0151(7) 0.0001(5) -0.0047(6) 0.0010(6)
C6B 0.0120(9) 0.0180(10) 0.0134(10) 0.0007(7) 0.0033(8) 0.0006(7)
O7B 0.0153(7) 0.0253(8) 0.0097(7) -0.0017(5) -0.0010(6) 0.0009(6)
C7B 0.0140(10) 0.0171(10) 0.0136(10) 0.0015(7) 0.0007(8) -0.0011(7)
O8B 0.0118(7) 0.0254(8) 0.0137(7) 0.0003(6) -0.0018(6) -0.0014(6)
C8B 0.0151(10) 0.0129(9) 0.0118(9) 0.0000(7) -0.0031(8) -0.0005(7)
C9B 0.0149(10) 0.0113(9) 0.0142(10) 0.0002(7) -0.0003(8) -0.0007(7)
C10B 0.0186(10) 0.0103(9) 0.0120(9) 0.0007(7) 0.0016(8) -0.0005(7)
C11B 0.0168(10) 0.0120(9) 0.0119(9) 0.0008(7) -0.0033(8) 0.0000(7)
C12B 0.0119(9) 0.0105(9) 0.0153(10) -0.0010(7) -0.0005(8) 0.0002(7)
C13B 0.0155(10) 0.0122(9) 0.0133(10) -0.0004(7) -0.0004(8) -0.0003(7)
C14B 0.0129(10) 0.0188(10) 0.0128(10) 0.0017(7) 0.0003(8) 0.0003(7)
C15B 0.0144(10) 0.0151(9) 0.0146(10) 0.0011(7) 0.0031(8) -0.0017(7)
C16B 0.0118(9) 0.0198(10) 0.0109(9) 0.0018(7) 0.0022(8) -0.0004(7)
C17B 0.0136(10) 0.0198(10) 0.0106(9) -0.0011(7) -0.0002(8) -0.0033(8)
C18B 0.0160(10) 0.0162(10) 0.0143(10) -0.0005(7) 0.0008(8) -0.0004(7)
C19B 0.0114(9) 0.0203(10) 0.0118(10) 0.0012(7) 0.0002(8) 0.0005(7)
C20B 0.0118(9) 0.0193(10) 0.0108(9) -0.0009(7) 0.0019(8) -0.0015(7)
C21B 0.0145(10) 0.0181(10) 0.0115(9) -0.0017(7) 0.0002(8) -0.0004(7)
C22B 0.0155(10) 0.0128(9) 0.0118(9) -0.0008(7) -0.0028(8) 0.0000(7)
C23B 0.0136(10) 0.0122(9) 0.0132(10) -0.0005(7) -0.0006(8) 0.0006(7)
C24B 0.0172(10) 0.0119(9) 0.0119(9) -0.0016(7) 0.0009(8) 0.0015(7)
C25B 0.0146(10) 0.0147(9) 0.0130(10) -0.0010(7) -0.0037(8) -0.0005(7)
C26B 0.0121(9) 0.0131(9) 0.0170(10) -0.0006(7) -0.0004(8) -0.0002(7)
C27B 0.0170(10) 0.0115(9) 0.0126(10) -0.0008(7) 0.0007(8) 0.0005(7)
C28B 0.0136(10) 0.0174(10) 0.0134(10) -0.0019(7) 0.0001(8) 0.0002(7)
C29B 0.0171(10) 0.0215(11) 0.0222(11) 0.0065(8) -0.0003(9) -0.0041(8)
C30B 0.0200(11) 0.0270(11) 0.0134(10) 0.0006(8) 0.0003(8) 0.0077(8)
C31B 0.0181(10) 0.0232(11) 0.0174(10) -0.0065(8) -0.0005(8) 0.0026(8)
C32B 0.0204(11) 0.0240(11) 0.0157(10) -0.0015(8) 0.0022(9) -0.0072(8)
N1C 0.0311(11) 0.0186(9) 0.0206(10) -0.0006(7) -0.0001(8) -0.0013(8)
C1C 0.0375(14) 0.0220(12) 0.0429(15) 0.0032(10) 0.0155(12) 0.0060(10)
N2C 0.0464(13) 0.0195(10) 0.0456(13) 0.0015(9) 0.0301(11) 0.0030(9)
C2C 0.0351(14) 0.0246(12) 0.0524(17) 0.0039(11) 0.0218(13) 0.0005(10)
C3C 0.0313(13) 0.0191(11) 0.0205(11) 0.0012(8) 0.0052(10) -0.0006(9)
C4C 0.0247(12) 0.0220(11) 0.0219(11) 0.0010(9) 0.0016(9) 0.0021(9)
C5C 0.0247(12) 0.0240(11) 0.0247(12) 0.0021(9) -0.0001(10) -0.0040(9)
C6C 0.0305(13) 0.0215(12) 0.0267(12) 0.0008(9) 0.0115(10) 0.0012(9)
C7C 0.0283(12) 0.0224(12) 0.0261(12) -0.0003(9) 0.0133(10) -0.0003(9)
C8C 0.0373(15) 0.0249(12) 0.0459(16) -0.0043(11) 0.0250(12) -0.0078(10)
C9C 0.0255(12) 0.0259(12) 0.0315(13) 0.0001(9) 0.0157(10) -0.0015(9)
C10C 0.0301(12) 0.0185(11) 0.0198(11) 0.0004(8) 0.0126(9) -0.0005(9)
C11C 0.0266(12) 0.0259(12) 0.0264(12) -0.0001(9) 0.0120(10) -0.0012(9)
C12C 0.0344(14) 0.0260(12) 0.0372(14) 0.0064(10) 0.0194(11) 0.0091(10)
N1D 0.0254(10) 0.0205(9) 0.0303(11) -0.0002(8) 0.0028(8) 0.0006(8)
C1D 0.0342(14) 0.0269(12) 0.0307(14) 0.0014(10) -0.0022(11) 0.0043(10)
N2D 0.080(2) 0.0210(11) 0.0688(18) -0.0047(11) 0.0594(16) -0.0047(11)
C2D 0.0334(14) 0.0263(12) 0.0335(14) -0.0067(10) 0.0031(11) 0.0004(10)
C3D 0.0246(12) 0.0208(11) 0.0372(14) 0.0016(9) 0.0149(10) -0.0002(9)
C4D 0.0282(13) 0.0274(12) 0.0291(13) 0.0045(10) 0.0092(10) 0.0029(9)
C5D 0.0256(12) 0.0261(12) 0.0258(12) -0.0011(9) 0.0033(10) 0.0005(9)
C6D 0.0305(13) 0.0248(12) 0.0372(14) 0.0023(10) 0.0184(11) 0.0016(10)
C7D 0.0318(13) 0.0251(12) 0.0340(13) 0.0022(10) 0.0196(11) 0.0017(10)
C8D 0.0556(18) 0.0333(14) 0.0395(15) -0.0079(11) 0.0282(14) -0.0175(13)
C9D 0.0311(13) 0.0336(13) 0.0304(13) 0.0055(10) 0.0118(11) -0.0006(10)
C10D 0.0300(12) 0.0216(11) 0.0244(12) 0.0033(9) 0.0133(10) 0.0014(9)
C11D 0.0309(13) 0.0277(12) 0.0376(14) 0.0045(10) 0.0184(11) 0.0022(10)
C12D 0.0570(19) 0.0277(14) 0.070(2) 0.0135(13) 0.0481(17) 0.0162(13)
N1E 0.0254(10) 0.0184(9) 0.0243(10) -0.0008(7) 0.0014(8) -0.0012(7)
C1E 0.0302(13) 0.0241(12) 0.0281(13) 0.0008(9) -0.0017(10) 0.0004(9)
N2E 0.0458(13) 0.0202(10) 0.0337(12) -0.0029(8) 0.0220(10) -0.0018(9)
C2E 0.0286(12) 0.0224(11) 0.0271(12) 0.0043(9) 0.0038(10) 0.0037(9)
C3E 0.0259(12) 0.0178(10) 0.0287(12) -0.0013(9) 0.0134(10) 0.0008(8)
C4E 0.0222(11) 0.0219(11) 0.0252(12) -0.0036(9) 0.0060(9) -0.0010(9)
C5E 0.0228(11) 0.0200(11) 0.0239(12) 0.0006(8) 0.0039(9) 0.0021(8)
C6E 0.0295(12) 0.0208(12) 0.0291(13) -0.0005(9) 0.0138(10) 0.0011(9)
C7E 0.0294(12) 0.0222(12) 0.0263(12) -0.0014(9) 0.0138(10) 0.0011(9)
C8E 0.0420(15) 0.0225(12) 0.0387(15) 0.0044(10) 0.0144(12) 0.0053(10)
C9E 0.0325(13) 0.0239(12) 0.0329(13) -0.0015(10) 0.0112(11) 0.0000(10)
C10E 0.0316(13) 0.0190(11) 0.0240(12) -0.0024(8) 0.0160(10) -0.0011(9)
C11E 0.0312(13) 0.0238(11) 0.0271(12) -0.0008(9) 0.0144(10) 0.0022(9)
C12E 0.0346(14) 0.0270(12) 0.0318(13) -0.0071(10) 0.0190(11) -0.0074(10)
N1F 0.0270(10) 0.0194(9) 0.0235(10) 0.0005(7) 0.0033(8) 0.0005(7)
C1F 0.0238(11) 0.0228(11) 0.0226(11) 0.0008(9) 0.0051(9) -0.0011(9)
N2F 0.0533(15) 0.0195(10) 0.0509(14) 0.0011(9) 0.0253(12) -0.0004(10)
C2F 0.0236(12) 0.0247(11) 0.0257(12) 0.0045(9) 0.0069(10) 0.0012(9)
C3F 0.0269(12) 0.0197(11) 0.0312(13) 0.0016(9) 0.0143(10) -0.0010(9)
C4F 0.0319(13) 0.0230(11) 0.0302(13) -0.0049(9) 0.0077(11) -0.0053(9)
C5F 0.0267(12) 0.0252(12) 0.0275(13) -0.0002(9) 0.0007(10) -0.0017(9)
C6F 0.0317(13) 0.0220(12) 0.0334(13) 0.0022(9) 0.0159(11) -0.0002(9)
C7F 0.0323(13) 0.0237(12) 0.0319(13) 0.0018(9) 0.0166(11) -0.0012(10)
C8F 0.0408(15) 0.0289(13) 0.0326(14) 0.0074(10) 0.0209(12) 0.0082(11)
C9F 0.0337(13) 0.0260(12) 0.0267(12) -0.0003(9) 0.0135(10) -0.0007(10)
C10F 0.0329(13) 0.0190(11) 0.0301(13) 0.0023(9) 0.0167(10) -0.0013(9)
C11F 0.0339(15) 0.0278(14) 0.067(2) -0.0016(13) 0.0033(14) -0.0027(11)
C12F 0.0488(18) 0.0252(14) 0.077(2) -0.0097(14) 0.0052(17) -0.0105(13)
O1G 0.0328(9) 0.0233(8) 0.0221(8) 0.0006(6) 0.0003(7) 0.0047(7)
C1G 0.0300(13) 0.0273(12) 0.0233(12) 0.0049(9) 0.0030(10) 0.0053(9)
C2G 0.0295(14) 0.0434(15) 0.0369(15) -0.0011(12) 0.0035(11) 0.0038(11)
O1H 0.0290(9) 0.0242(8) 0.0215(8) -0.0014(6) 0.0022(7) -0.0036(6)
C1H 0.0388(15) 0.0334(14) 0.0336(14) -0.0090(11) -0.0037(12) -0.0083(11)
C2H 0.0275(16) 0.067(2) 0.087(3) -0.013(2) -0.0066(16) 0.0031(15)
O1K 0.0331(9) 0.0192(8) 0.0267(9) 0.0025(6) 0.0070(7) 0.0035(6)
C1K 0.0422(15) 0.0284(13) 0.0364(15) 0.0100(11) 0.0126(12) 0.0022(11)
C2K 0.060(2) 0.061(2) 0.0415(18) 0.0140(15) -0.0021(16) 0.0151(17)
O1L 0.0377(10) 0.0202(8) 0.0284(9) -0.0009(6) 0.0070(8) -0.0053(7)
C1L 0.0497(17) 0.0249(13) 0.0362(15) -0.0086(10) 0.0080(13) -0.0002(11)
C2L 0.074(3) 0.061(2) 0.057(2) -0.0033(17) -0.0208(19) -0.0248(19)
O1M 0.0707(14) 0.0248(9) 0.0322(10) 0.0026(7) 0.0233(10) 0.0038(9)
C1M 0.136(4) 0.0216(14) 0.107(3) 0.0052(17) 0.099(3) 0.0073(18)
C2M 0.0492(17) 0.0337(14) 0.0407(16) 0.0039(12) 0.0159(13) 0.0032(12)
O1N 0.0429(10) 0.0239(8) 0.0244(9) -0.0029(6) 0.0107(8) -0.0063(7)
C1N 0.0579(18) 0.0186(11) 0.0316(14) -0.0013(10) 0.0141(13) -0.0029(11)
C2N 0.0438(16) 0.0325(14) 0.0344(14) -0.0008(11) 0.0122(12) 0.0036(11)
O8A 0.0149(7) 0.0230(7) 0.0096(7) 0.0004(5) -0.0009(6) -0.0007(6)

loop_
_atom_type_symbol
_atom_type_description
_atom_type_scat_dispersion_real
_atom_type_scat_dispersion_imag
_atom_type_scat_source
C C 0.0181 0.0091 'International Tables Vol C Tables 4.2.6.8 and 6.1.1.4'
H H 0.0000 0.0000 'International Tables Vol C Tables 4.2.6.8 and 6.1.1.4'
N N 0.0311 0.0180 'International Tables Vol C Tables 4.2.6.8 and 6.1.1.4'
O O 0.0492 0.0322 'International Tables Vol C Tables 4.2.6.8 and 6.1.1.4'

loop_
_geom_angle_atom_site_label_1
_geom_angle_atom_site_label_2
_geom_angle_atom_site_label_3
_geom_angle
C3A O1A H1A 109.5
C6A C1A C2A 123.88(18)
C6A C1A H1 118.1
C2A C1A H1 118.1
C5A O2A H2A 109.5
C3A C2A C1A 116.28(17)
C3A C2A C28A 120.77(17)
C1A C2A C28A 122.91(18)
C10A O3A H3A 109.5
O1A C3A C4A 119.59(18)
O1A C3A C2A 118.77(17)
C4A C3A C2A 121.63(18)
C12A O4A H4A 109.5
C3A C4A C5A 119.93(19)
C3A C4A H2 120.0
C5A C4A H2 120.0
C17A O5A H5A 109.5
O2A C5A C4A 119.97(18)
O2A C5A C6A 119.32(17)
C4A C5A C6A 120.71(18)
C19A O6A H6A 109.5
C1A C6A C5A 117.57(18)
C1A C6A C7A 123.02(18)
C5A C6A C7A 119.38(18)
C24A O7A H7A 109.5
C6A C7A C9A 111.49(16)
C6A C7A C29A 113.45(17)
C9A C7A C29A 110.84(17)
C6A C7A H3 106.9
C9A C7A H3 106.9
C29A C7A H3 106.9
C13A C8A C9A 123.48(18)
C13A C8A H8A 118.3
C9A C8A H8A 118.3
C8A C9A C10A 117.15(19)
C8A C9A C7A 123.07(17)
C10A C9A C7A 119.78(18)
O3A C10A C11A 121.66(18)
O3A C10A C9A 117.30(18)
C11A C10A C9A 121.03(19)
C10A C11A C12A 120.04(18)
C10A C11A H11A 120.0
C12A C11A H11A 120.0
O4A C12A C11A 121.22(18)
O4A C12A C13A 117.84(18)
C11A C12A C13A 120.95(19)
C8A C13A C12A 117.34(19)
C8A C13A C14A 123.43(18)
C12A C13A C14A 119.23(18)
C16A C14A C13A 113.61(16)
C16A C14A C30A 113.09(17)
C13A C14A C30A 109.53(16)
C16A C14A H14A 106.7
C13A C14A H14A 106.7
C30A C14A H14A 106.7
C16A C15A C20A 124.08(19)
C16A C15A H15A 118.0
C20A C15A H15A 118.0
C15A C16A C17A 116.64(18)
C15A C16A C14A 122.91(18)
C17A C16A C14A 120.40(17)
O5A C17A C18A 119.84(18)
O5A C17A C16A 119.01(17)
C18A C17A C16A 121.12(18)
C19A C18A C17A 120.23(19)
C19A C18A H18A 119.9
C17A C18A H18A 119.9
O6A C19A C18A 120.04(18)
O6A C19A C20A 118.97(17)
C18A C19A C20A 120.99(18)
C19A C20A C15A 116.93(18)
C19A C20A C21A 120.52(18)
C15A C20A C21A 122.54(18)
C20A C21A C23A 111.94(17)
C20A C21A C31A 113.40(17)
C23A C21A C31A 110.46(17)
C20A C21A H21A 106.9
C23A C21A H21A 106.9
C31A C21A H21A 106.9
C27A C22A C23A 123.31(18)
C27A C22A H22A 118.3
C23A C22A H22A 118.3
C24A C23A C22A 117.64(19)
C24A C23A C21A 119.35(18)
C22A C23A C21A 123.00(17)
O7A C24A C25A 121.32(18)
O7A C24A C23A 118.00(18)
C25A C24A C23A 120.69(19)
C26A C25A C24A 119.91(18)
C26A C25A H25A 120.0
C24A C25A H25A 120.0
O8A C26A C25A 120.88(17)
O8A C26A C27A 117.83(18)
C25A C26A C27A 121.29(19)
C22A C27A C26A 117.15(19)
C22A C27A C28A 123.53(17)
C26A C27A C28A 119.31(18)
C2A C28A C27A 113.44(16)
C2A C28A C32A 113.05(16)
C27A C28A C32A 110.16(16)
C2A C28A H28A 106.6
C27A C28A H28A 106.6
C32A C28A H28A 106.6
C7A C29A H29A 109.5
C7A C29A H29B 109.5
H29A C29A H29B 109.5
C7A C29A H29C 109.5
H29A C29A H29C 109.5
H29B C29A H29C 109.5
C14A C30A H30A 109.5
C14A C30A H30B 109.5
H30A C30A H30B 109.5
C14A C30A H30C 109.5
H30A C30A H30C 109.5
H30B C30A H30C 109.5
C21A C31A H31A 109.5
C21A C31A H31B 109.5
H31A C31A H31B 109.5
C21A C31A H31C 109.5
H31A C31A H31C 109.5
H31B C31A H31C 109.5
C28A C32A H32A 109.5
C28A C32A H32B 109.5
H32A C32A H32B 109.5
C28A C32A H32C 109.5
H32A C32A H32C 109.5
H32B C32A H32C 109.5
C3B O1B H1B 109.5
C6B C1B C2B 124.19(18)
C6B C1B H4 117.9
C2B C1B H4 117.9
C5B O2B H2B 109.5
C3B C2B C1B 116.85(18)
C3B C2B C28B 120.40(17)
C1B C2B C28B 122.72(18)
C10B O3B H3B 109.5
O1B C3B C2B 119.50(17)
O1B C3B C4B 119.46(18)
C2B C3B C4B 121.02(18)
C12B O4B H4B 109.5
C5B C4B C3B 120.20(18)
C5B C4B H5 119.9
C3B C4B H5 119.9
C17B O5B H5B 109.5
O2B C5B C4B 120.24(18)
O2B C5B C6B 118.78(17)
C4B C5B C6B 120.98(18)
C19B O6B H6B 109.5
C1B C6B C5B 116.74(18)
C1B C6B C7B 123.14(18)
C5B C6B C7B 120.11(17)
C24B O7B H7B 109.5
C6B C7B C9B 112.65(16)
C6B C7B C29B 113.13(16)
C9B C7B C29B 110.16(16)
C6B C7B H6 106.8
C9B C7B H6 106.8
C29B C7B H6 106.8
C26B O8B H8B 109.5
C13B C8B C9B 123.17(18)
C13B C8B H7 118.4
C9B C8B H7 118.4
C10B C9B C8B 117.54(19)
C10B C9B C7B 119.94(18)
C8B C9B C7B 122.52(17)
O3B C10B C11B 121.17(17)
O3B C10B C9B 118.01(18)
C11B C10B C9B 120.82(19)
C12B C11B C10B 119.96(18)
C12B C11B H11B 120.0
C10B C11B H11B 120.0
O4B C12B C11B 121.53(17)
O4B C12B C13B 117.49(18)
C11B C12B C13B 120.98(19)
C8B C13B C12B 117.54(19)
C8B C13B C14B 122.90(17)
C12B C13B C14B 119.55(18)
C16B C14B C13B 112.96(16)
C16B C14B C30B 113.05(16)
C13B C14B C30B 110.32(16)
C16B C14B H14B 106.7
C13B C14B H14B 106.7
C30B C14B H14B 106.7
C20B C15B C16B 124.08(18)
C20B C15B H15B 118.0
C16B C15B H15B 118.0
C17B C16B C15B 116.71(18)
C17B C16B C14B 120.87(17)
C15B C16B C14B 122.38(18)
O5B C17B C18B 119.50(18)
O5B C17B C16B 119.25(17)
C18B C17B C16B 121.22(18)
C19B C18B C17B 120.19(19)
C19B C18B H18B 119.9
C17B C18B H18B 119.9
O6B C19B C18B 120.23(18)
O6B C19B C20B 118.96(17)
C18B C19B C20B 120.81(18)
C15B C20B C19B 116.95(18)
C15B C20B C21B 122.74(18)
C19B C20B C21B 120.30(17)
C20B C21B C23B 112.68(16)
C20B C21B C31B 113.12(16)
C23B C21B C31B 110.30(16)
C20B C21B H21B 106.8
C23B C21B H21B 106.8
C31B C21B H21B 106.8
C27B C22B C23B 123.07(18)
C27B C22B H22B 118.5
C23B C22B H22B 118.5
C22B C23B C24B 117.53(18)
C22B C23B C21B 122.77(17)
C24B C23B C21B 119.70(18)
O7B C24B C25B 121.39(18)
O7B C24B C23B 117.68(18)
C25B C24B C23B 120.92(19)
C24B C25B C26B 119.99(18)
C24B C25B H25B 120.0
C26B C25B H25B 120.0
O8B C26B C25B 121.78(18)
O8B C26B C27B 117.35(18)
C25B C26B C27B 120.87(19)
C22B C27B C26B 117.61(18)
C22B C27B C28B 123.15(17)
C26B C27B C28B 119.23(18)
C2B C28B C27B 112.76(16)
C2B C28B C32B 113.36(17)
C27B C28B C32B 110.38(16)
C2B C28B H28B 106.6
C27B C28B H28B 106.6
C32B C28B H28B 106.6
C7B C29B H29D 109.5
C7B C29B H29E 109.5
H29D C29B H29E 109.5
C7B C29B H29F 109.5
H29D C29B H29F 109.5
H29E C29B H29F 109.5
C14B C30B H30D 109.5
C14B C30B H30E 109.5
H30D C30B H30E 109.5
C14B C30B H30F 109.5
H30D C30B H30F 109.5
H30E C30B H30F 109.5
C21B C31B H31D 109.5
C21B C31B H31E 109.5
H31D C31B H31E 109.5
C21B C31B H31F 109.5
H31D C31B H31F 109.5
H31E C31B H31F 109.5
C28B C32B H32D 109.5
C28B C32B H32E 109.5
H32D C32B H32E 109.5
C28B C32B H32F 109.5
H32D C32B H32F 109.5
H32E C32B H32F 109.5
C5C N1C C1C 117.4(2)
N1C C1C C2C 123.3(2)
N1C C1C H1C 118.3
C2C C1C H1C 118.3
C12C N2C C8C 117.5(2)
C1C C2C C3C 118.8(2)
C1C C2C H2C 120.6
C3C C2C H2C 120.6
C4C C3C C2C 118.2(2)
C4C C3C C6C 120.9(2)
C2C C3C C6C 121.0(2)
C5C C4C C3C 118.4(2)
C5C C4C H4C 120.8
C3C C4C H4C 120.8
N1C C5C C4C 123.9(2)
N1C C5C H5C 118.1
C4C C5C H5C 118.1
C7C C6C C3C 178.1(3)
C6C C7C C10C 176.2(3)
N2C C8C C9C 124.2(2)
N2C C8C H8C 117.9
C9C C8C H8C 117.9
C8C C9C C10C 117.7(2)
C8C C9C H9C 121.2
C10C C9C H9C 121.2
C11C C10C C9C 118.2(2)
C11C C10C C7C 119.9(2)
C9C C10C C7C 121.9(2)
C12C C11C C10C 119.4(2)
C12C C11C H11C 120.3
C10C C11C H11C 120.3
N2C C12C C11C 123.0(2)
N2C C12C H12C 118.5
C11C C12C H12C 118.5
C1D N1D C5D 117.1(2)
N1D C1D C2D 123.5(2)
N1D C1D H1D 118.2
C2D C1D H1D 118.2
C8D N2D C12D 117.2(2)
C1D C2D C3D 119.2(2)
C1D C2D H2D 120.4
C3D C2D H2D 120.4
C2D C3D C4D 118.0(2)
C2D C3D C6D 119.9(2)
C4D C3D C6D 122.1(2)
C5D C4D C3D 118.6(2)
C5D C4D H4D 120.7
C3D C4D H4D 120.7
N1D C5D C4D 123.7(2)
N1D C5D H5D 118.2
C4D C5D H5D 118.2
C7D C6D C3D 175.7(3)
C6D C7D C10D 175.8(3)
N2D C8D C9D 123.1(3)
N2D C8D H8D 118.4
C9D C8D H8D 118.4
C8D C9D C10D 119.1(2)
C8D C9D H9D 120.5
C10D C9D H9D 120.5
C9D C10D C11D 118.4(2)
C9D C10D C7D 119.5(2)
C11D C10D C7D 122.1(2)
C12D C11D C10D 117.8(3)
C12D C11D H11D 121.1
C10D C11D H11D 121.1
N2D C12D C11D 124.4(3)
N2D C12D H12D 117.8
C11D C12D H12D 117.8
C5E N1E C1E 117.33(19)
N1E C1E C2E 123.2(2)
N1E C1E H1E 118.4
C2E C1E H1E 118.4
C12E N2E C8E 117.3(2)
C1E C2E C3E 119.2(2)
C1E C2E H2E 120.4
C3E C2E H2E 120.4
C2E C3E C4E 118.0(2)
C2E C3E C6E 120.1(2)
C4E C3E C6E 121.8(2)
C5E C4E C3E 118.6(2)
C5E C4E H4E 120.7
C3E C4E H4E 120.7
N1E C5E C4E 123.7(2)
N1E C5E H5E 118.2
C4E C5E H5E 118.2
C7E C6E C3E 175.8(3)
C6E C7E C10E 177.8(3)
N2E C8E C9E 123.9(2)
N2E C8E H8E 118.0
C9E C8E H8E 118.0
C8E C9E C10E 118.1(2)
C8E C9E H9E 120.9
C10E C9E H9E 120.9
C11E C10E C9E 118.3(2)
C11E C10E C7E 121.6(2)
C9E C10E C7E 120.1(2)
C12E C11E C10E 118.8(2)
C12E C11E H11E 120.6
C10E C11E H11E 120.6
N2E C12E C11E 123.6(2)
N2E C12E H12E 118.2
C11E C12E H12E 118.2
C1F N1F C5F 117.2(2)
N1F C1F C2F 123.3(2)
N1F C1F H1F 118.3
C2F C1F H1F 118.3
C8F N2F C12F 116.9(2)
C1F C2F C3F 119.0(2)
C1F C2F H2F 120.5
C3F C2F H2F 120.5
C2F C3F C4F 118.0(2)
C2F C3F C6F 122.0(2)
C4F C3F C6F 120.0(2)
C5F C4F C3F 118.9(2)
C5F C4F H4F 120.5
C3F C4F H4F 120.5
N1F C5F C4F 123.5(2)
N1F C5F H5F 118.3
C4F C5F H5F 118.3
C7F C6F C3F 176.3(3)
C6F C7F C10F 176.2(3)
N2F C8F C9F 123.6(3)
N2F C8F H8F 118.2
C9F C8F H8F 118.2
C8F C9F C10F 118.7(2)
C8F C9F H9F 120.6
C10F C9F H9F 120.6
C11F C10F C9F 118.1(2)
C11F C10F C7F 120.0(2)
C9F C10F C7F 121.8(2)
C12F C11F C10F 118.5(3)
C12F C11F H11F 120.8
C10F C11F H11F 120.8
N2F C12F C11F 124.1(3)
N2F C12F H12F 117.9
C11F C12F H12F 117.9
O1G C1G C2G 112.2(2)
O1H C1H C2H 111.8(2)
O1I C1I C2I 107.5(12)
O1J C1J C2J 109.7(5)
O1K C1K C2K 112.4(2)
O1L C1L C2L 112.7(3)
O1M C1M C2M 118.9(3)
O1N C1N C2N 112.6(2)
C26A O8A H8A1 109.5
O2I C3I C4I 110.9(3)
O2J C3J C4J 109.4(5)

loop_
_geom_bond_atom_site_label_1
_geom_bond_atom_site_label_2
_geom_bond_distance
O1A C3A 1.375(2)
O1A H1A 0.8200
C1A C6A 1.390(3)
C1A C2A 1.403(3)
C1A H1 0.9300
O2A C5A 1.372(2)
O2A H2A 0.8200
C2A C3A 1.396(3)
C2A C28A 1.524(3)
O3A C10A 1.376(3)
O3A H3A 0.8200
C3A C4A 1.390(3)
O4A C12A 1.365(2)
O4A H4A 0.8200
C4A C5A 1.392(3)
C4A H2 0.9300
O5A C17A 1.368(2)
O5A H5A 0.8200
C5A C6A 1.393(3)
O6A C19A 1.378(2)
O6A H6A 0.8200
C6A C7A 1.521(3)
O7A C24A 1.374(3)
O7A H7A 0.8200
C7A C9A 1.525(3)
C7A C29A 1.534(3)
C7A H3 0.9800
C8A C13A 1.388(3)
C8A C9A 1.397(3)
C8A H8A 0.9300
C9A C10A 1.402(3)
C10A C11A 1.385(3)
C11A C12A 1.388(3)
C11A H11A 0.9300
C12A C13A 1.403(3)
C13A C14A 1.531(3)
C14A C16A 1.526(3)
C14A C30A 1.537(3)
C14A H14A 0.9800
C15A C16A 1.392(3)
C15A C20A 1.399(3)
C15A H15A 0.9300
C16A C17A 1.399(3)
C17A C18A 1.390(3)
C18A C19A 1.387(3)
C18A H18A 0.9300
C19A C20A 1.393(3)
C20A C21A 1.515(3)
C21A C23A 1.527(3)
C21A C31A 1.534(3)
C21A H21A 0.9800
C22A C27A 1.389(3)
C22A C23A 1.396(3)
C22A H22A 0.9300
C23A C24A 1.396(3)
C24A C25A 1.392(3)
C25A C26A 1.387(3)
C25A H25A 0.9300
C26A O8A 1.371(2)
C26A C27A 1.400(3)
C27A C28A 1.531(3)
C28A C32A 1.533(3)
C28A H28A 0.9800
C29A H29A 0.9600
C29A H29B 0.9600
C29A H29C 0.9600
C30A H30A 0.9600
C30A H30B 0.9600
C30A H30C 0.9600
C31A H31A 0.9600
C31A H31B 0.9600
C31A H31C 0.9600
C32A H32A 0.9600
C32A H32B 0.9600
C32A H32C 0.9600
O1B C3B 1.374(2)
O1B H1B 0.8200
C1B C6B 1.393(3)
C1B C2B 1.397(3)
C1B H4 0.9300
O2B C5B 1.371(2)
O2B H2B 0.8200
C2B C3B 1.393(3)
C2B C28B 1.519(3)
O3B C10B 1.372(2)
O3B H3B 0.8200
C3B C4B 1.395(3)
O4B C12B 1.374(2)
O4B H4B 0.8200
C4B C5B 1.388(3)
C4B H5 0.9300
O5B C17B 1.378(2)
O5B H5B 0.8200
C5B C6B 1.401(3)
O6B C19B 1.367(2)
O6B H6B 0.8200
C6B C7B 1.522(3)
O7B C24B 1.376(2)
O7B H7B 0.8200
C7B C9B 1.527(3)
C7B C29B 1.534(3)
C7B H6 0.9800
O8B C26B 1.372(3)
O8B H8B 0.8200
C8B C13B 1.389(3)
C8B C9B 1.397(3)
C8B H7 0.9300
C9B C10B 1.397(3)
C10B C11B 1.392(3)
C11B C12B 1.389(3)
C11B H11B 0.9300
C12B C13B 1.398(3)
C13B C14B 1.530(3)
C14B C16B 1.517(3)
C14B C30B 1.531(3)
C14B H14B 0.9800
C15B C20B 1.395(3)
C15B C16B 1.396(3)
C15B H15B 0.9300
C16B C17B 1.394(3)
C17B C18B 1.391(3)
C18B C19B 1.390(3)
C18B H18B 0.9300
C19B C20B 1.398(3)
C20B C21B 1.516(3)
C21B C23B 1.527(3)
C21B C31B 1.535(3)
C21B H21B 0.9800
C22B C27B 1.390(3)
C22B C23B 1.396(3)
C22B H22B 0.9300
C23B C24B 1.399(3)
C24B C25B 1.388(3)
C25B C26B 1.389(3)
C25B H25B 0.9300
C26B C27B 1.401(3)
C27B C28B 1.529(3)
C28B C32B 1.533(3)
C28B H28B 0.9800
C29B H29D 0.9600
C29B H29E 0.9600
C29B H29F 0.9600
C30B H30D 0.9600
C30B H30E 0.9600
C30B H30F 0.9600
C31B H31D 0.9600
C31B H31E 0.9600
C31B H31F 0.9600
C32B H32D 0.9600
C32B H32E 0.9600
C32B H32F 0.9600
N1C C5C 1.331(3)
N1C C1C 1.335(3)
C1C C2C 1.384(3)
C1C H1C 0.9300
N2C C12C 1.327(3)
N2C C8C 1.338(4)
C2C C3C 1.393(3)
C2C H2C 0.9300
C3C C4C 1.391(3)
C3C C6C 1.428(3)
C4C C5C 1.384(3)
C4C H4C 0.9300
C5C H5C 0.9300
C6C C7C 1.200(3)
C7C C10C 1.432(3)
C8C C9C 1.379(3)
C8C H8C 0.9300
C9C C10C 1.398(3)
C9C H9C 0.9300
C10C C11C 1.387(3)
C11C C12C 1.376(3)
C11C H11C 0.9300
C12C H12C 0.9300
N1D C1D 1.338(3)
N1D C5D 1.342(3)
C1D C2D 1.380(3)
C1D H1D 0.9300
N2D C8D 1.332(4)
N2D C12D 1.337(4)
C2D C3D 1.386(4)
C2D H2D 0.9300
C3D C4D 1.400(3)
C3D C6D 1.435(3)
C4D C5D 1.380(3)
C4D H4D 0.9300
C5D H5D 0.9300
C6D C7D 1.202(3)
C7D C10D 1.431(3)
C8D C9D 1.376(4)
C8D H8D 0.9300
C9D C10D 1.390(3)
C9D H9D 0.9300
C10D C11D 1.393(3)
C11D C12D 1.373(4)
C11D H11D 0.9300
C12D H12D 0.9300
N1E C5E 1.338(3)
N1E C1E 1.343(3)
C1E C2E 1.382(3)
C1E H1E 0.9300
N2E C12E 1.331(3)
N2E C8E 1.338(4)
C2E C3E 1.394(3)
C2E H2E 0.9300
C3E C4E 1.394(3)
C3E C6E 1.433(3)
C4E C5E 1.387(3)
C4E H4E 0.9300
C5E H5E 0.9300
C6E C7E 1.197(3)
C7E C10E 1.432(3)
C8E C9E 1.384(3)
C8E H8E 0.9300
C9E C10E 1.400(3)
C9E H9E 0.9300
C10E C11E 1.390(3)
C11E C12E 1.385(3)
C11E H11E 0.9300
C12E H12E 0.9300
N1F C1F 1.338(3)
N1F C5F 1.344(3)
C1F C2F 1.386(3)
C1F H1F 0.9300
N2F C8F 1.329(4)
N2F C12F 1.329(4)
C2F C3F 1.391(3)
C2F H2F 0.9300
C3F C4F 1.394(4)
C3F C6F 1.433(3)
C4F C5F 1.380(3)
C4F H4F 0.9300
C5F H5F 0.9300
C6F C7F 1.197(3)
C7F C10F 1.435(3)
C8F C9F 1.383(3)
C8F H8F 0.9300
C9F C10F 1.390(4)
C9F H9F 0.9300
C10F C11F 1.382(4)
C11F C12F 1.381(4)
C11F H11F 0.9300
C12F H12F 0.9300
O1G C1G 1.436(3)
C1G C2G 1.515(4)
O1H C1H 1.433(3)
C1H C2H 1.505(5)
O2I C3I 1.444(4)
C2I C1I 1.526(15)
O1I C1I 1.432(13)
O1J C1J 1.425(7)
C1J C2J 1.577(9)
O2J C3J 1.473(6)
O1K C1K 1.432(3)
C1K C2K 1.511(4)
O1L C1L 1.425(3)
C1L C2L 1.503(5)
O1M C1M 1.384(4)
C1M C2M 1.466(4)
O1N C1N 1.437(3)
C1N C2N 1.515(4)
O8A H8A1 0.8200
C3I C4I 1.505(5)
C3J C4J 1.517(10)

loop_
_geom_torsion_atom_site_label_1
_geom_torsion_atom_site_label_2
_geom_torsion_atom_site_label_3
_geom_torsion_atom_site_label_4
_geom_torsion
C6A C1A C2A C3A -0.7(3)
C6A C1A C2A C28A 177.04(19)
C1A C2A C3A O1A 178.70(18)
C28A C2A C3A O1A 0.9(3)
C1A C2A C3A C4A -0.1(3)
C28A C2A C3A C4A -177.89(19)
O1A C3A C4A C5A -177.75(19)
C2A C3A C4A C5A 1.1(3)
C3A C4A C5A O2A 178.23(19)
C3A C4A C5A C6A -1.2(3)
C2A C1A C6A C5A 0.5(3)
C2A C1A C6A C7A 178.41(19)
O2A C5A C6A C1A -179.00(18)
C4A C5A C6A C1A 0.5(3)
O2A C5A C6A C7A 3.0(3)
C4A C5A C6A C7A -177.51(19)
C1A C6A C7A C9A -102.5(2)
C5A C6A C7A C9A 75.3(2)
C1A C6A C7A C29A 23.5(3)
C5A C6A C7A C29A -158.67(19)
C13A C8A C9A C10A 0.5(3)
C13A C8A C9A C7A -178.93(18)
C6A C7A C9A C8A 19.7(3)
C29A C7A C9A C8A -107.7(2)
C6A C7A C9A C10A -159.66(18)
C29A C7A C9A C10A 72.9(2)
C8A C9A C10A O3A -179.67(17)
C7A C9A C10A O3A -0.2(3)
C8A C9A C10A C11A 0.3(3)
C7A C9A C10A C11A 179.72(18)
O3A C10A C11A C12A 179.03(17)
C9A C10A C11A C12A -0.9(3)
C10A C11A C12A O4A -178.69(17)
C10A C11A C12A C13A 0.8(3)
C9A C8A C13A C12A -0.6(3)
C9A C8A C13A C14A 179.83(18)
O4A C12A C13A C8A 179.45(17)
C11A C12A C13A C8A -0.1(3)
O4A C12A C13A C14A -0.9(3)
C11A C12A C13A C14A 179.52(17)
C8A C13A C14A C16A -22.9(3)
C12A C13A C14A C16A 157.52(17)
C8A C13A C14A C30A 104.6(2)
C12A C13A C14A C30A -75.0(2)
C20A C15A C16A C17A -1.1(3)
C20A C15A C16A C14A 176.57(19)
C13A C14A C16A C15A 110.6(2)
C30A C14A C16A C15A -15.0(3)
C13A C14A C16A C17A -71.8(2)
C30A C14A C16A C17A 162.54(19)
C15A C16A C17A O5A 179.31(18)
C14A C16A C17A O5A 1.6(3)
C15A C16A C17A C18A 1.1(3)
C14A C16A C17A C18A -176.62(19)
O5A C17A C18A C19A -178.49(19)
C16A C17A C18A C19A -0.3(3)
C17A C18A C19A O6A 178.82(18)
C17A C18A C19A C20A -0.6(3)
O6A C19A C20A C15A -178.80(18)
C18A C19A C20A C15A 0.7(3)
O6A C19A C20A C21A 2.2(3)
C18A C19A C20A C21A -178.32(19)
C16A C15A C20A C19A 0.2(3)
C16A C15A C20A C21A 179.18(19)
C19A C20A C21A C23A 78.2(2)
C15A C20A C21A C23A -100.7(2)
C19A C20A C21A C31A -155.96(19)
C15A C20A C21A C31A 25.1(3)
C27A C22A C23A C24A 0.1(3)
C27A C22A C23A C21A -179.32(18)
C20A C21A C23A C24A -161.02(18)
C31A C21A C23A C24A 71.6(2)
C20A C21A C23A C22A 18.4(3)
C31A C21A C23A C22A -109.0(2)
C22A C23A C24A O7A -179.46(17)
C21A C23A C24A O7A 0.0(3)
C22A C23A C24A C25A 0.5(3)
C21A C23A C24A C25A 179.92(17)
O7A C24A C25A C26A 178.83(17)
C23A C24A C25A C26A -1.1(3)
C24A C25A C26A O8A -178.14(17)
C24A C25A C26A C27A 1.1(3)
C23A C22A C27A C26A -0.1(3)
C23A C22A C27A C28A 179.32(18)
O8A C26A C27A C22A 178.74(16)
C25A C26A C27A C22A -0.6(3)
O8A C26A C27A C28A -0.7(3)
C25A C26A C27A C28A -179.98(17)
C3A C2A C28A C27A -72.0(2)
C1A C2A C28A C27A 110.4(2)
C3A C2A C28A C32A 161.70(19)
C1A C2A C28A C32A -15.9(3)
C22A C27A C28A C2A -19.7(3)
C26A C27A C28A C2A 159.70(17)
C22A C27A C28A C32A 108.2(2)
C26A C27A C28A C32A -72.4(2)
C6B C1B C2B C3B -0.6(3)
C6B C1B C2B C28B 177.47(19)
C1B C2B C3B O1B 177.19(18)
C28B C2B C3B O1B -0.9(3)
C1B C2B C3B C4B -0.8(3)
C28B C2B C3B C4B -178.89(19)
O1B C3B C4B C5B -176.63(18)
C2B C3B C4B C5B 1.3(3)
C3B C4B C5B O2B 179.11(18)
C3B C4B C5B C6B -0.5(3)
C2B C1B C6B C5B 1.3(3)
C2B C1B C6B C7B -179.31(19)
O2B C5B C6B C1B 179.60(18)
C4B C5B C6B C1B -0.7(3)
O2B C5B C6B C7B 0.2(3)
C4B C5B C6B C7B 179.88(19)
C1B C6B C7B C9B -106.2(2)
C5B C6B C7B C9B 73.2(2)
C1B C6B C7B C29B 19.6(3)
C5B C6B C7B C29B -161.09(19)
C13B C8B C9B C10B 0.5(3)
C13B C8B C9B C7B -179.13(18)
C6B C7B C9B C10B -158.05(18)
C29B C7B C9B C10B 74.6(2)
C6B C7B C9B C8B 21.6(3)
C29B C7B C9B C8B -105.7(2)
C8B C9B C10B O3B -179.90(16)
C7B C9B C10B O3B -0.2(3)
C8B C9B C10B C11B -0.1(3)
C7B C9B C10B C11B 179.58(17)
O3B C10B C11B C12B 179.18(17)
C9B C10B C11B C12B -0.6(3)
C10B C11B C12B O4B -179.54(17)
C10B C11B C12B C13B 0.9(3)
C9B C8B C13B C12B -0.2(3)
C9B C8B C13B C14B -179.29(18)
O4B C12B C13B C8B 179.95(16)
C11B C12B C13B C8B -0.5(3)
O4B C12B C13B C14B -1.0(3)
C11B C12B C13B C14B 178.58(17)
C8B C13B C14B C16B -22.3(3)
C12B C13B C14B C16B 158.69(17)
C8B C13B C14B C30B 105.3(2)
C12B C13B C14B C30B -73.7(2)
C20B C15B C16B C17B -1.1(3)
C20B C15B C16B C14B 176.34(19)
C13B C14B C16B C17B -77.0(2)
C30B C14B C16B C17B 156.87(19)
C13B C14B C16B C15B 105.7(2)
C30B C14B C16B C15B -20.5(3)
C15B C16B C17B O5B 177.20(18)
C14B C16B C17B O5B -0.3(3)
C15B C16B C17B C18B -0.8(3)
C14B C16B C17B C18B -178.31(19)
O5B C17B C18B C19B -176.26(18)
C16B C17B C18B C19B 1.7(3)
C17B C18B C19B O6B 178.42(18)
C17B C18B C19B C20B -0.8(3)
C16B C15B C20B C19B 2.0(3)
C16B C15B C20B C21B -178.31(19)
O6B C19B C20B C15B 179.76(18)
C18B C19B C20B C15B -1.0(3)
O6B C19B C20B C21B 0.1(3)
C18B C19B C20B C21B 179.30(19)
C15B C20B C21B C23B -104.6(2)
C19B C20B C21B C23B 75.0(2)
C15B C20B C21B C31B 21.4(3)
C19B C20B C21B C31B -158.99(19)
C27B C22B C23B C24B 0.5(3)
C27B C22B C23B C21B -178.91(18)
C20B C21B C23B C22B 22.0(3)
C31B C21B C23B C22B -105.5(2)
C20B C21B C23B C24B -157.46(18)
C31B C21B C23B C24B 75.1(2)
C22B C23B C24B O7B -178.86(17)
C21B C23B C24B O7B 0.6(3)
C22B C23B C24B C25B 0.4(3)
C21B C23B C24B C25B 179.89(17)
O7B C24B C25B C26B 177.84(17)
C23B C24B C25B C26B -1.4(3)
C24B C25B C26B O8B -178.83(17)
C24B C25B C26B C27B 1.5(3)
C23B C22B C27B C26B -0.5(3)
C23B C22B C27B C28B 179.36(18)
O8B C26B C27B C22B 179.76(17)
C25B C26B C27B C22B -0.5(3)
O8B C26B C27B C28B -0.1(3)
C25B C26B C27B C28B 179.61(17)
C3B C2B C28B C27B -76.4(2)
C1B C2B C28B C27B 105.7(2)
C3B C2B C28B C32B 157.31(19)
C1B C2B C28B C32B -20.7(3)
C22B C27B C28B C2B -20.7(3)
C26B C27B C28B C2B 159.12(17)
C22B C27B C28B C32B 107.2(2)
C26B C27B C28B C32B -73.0(2)
C5C N1C C1C C2C 0.7(4)
N1C C1C C2C C3C 0.0(4)
C1C C2C C3C C4C -0.4(4)
C1C C2C C3C C6C -179.8(2)
C2C C3C C4C C5C 0.1(3)
C6C C3C C4C C5C 179.5(2)
C1C N1C C5C C4C -1.0(3)
C3C C4C C5C N1C 0.6(3)
C4C C3C C6C C7C -39(8)
C2C C3C C6C C7C 140(8)
C3C C6C C7C C10C 15(11)
C12C N2C C8C C9C 0.9(4)
N2C C8C C9C C10C -0.4(4)
C8C C9C C10C C11C -0.8(3)
C8C C9C C10C C7C 179.3(2)
C6C C7C C10C C11C 7(4)
C6C C7C C10C C9C -173(4)
C9C C10C C11C C12C 1.3(3)
C7C C10C C11C C12C -178.8(2)
C8C N2C C12C C11C -0.3(4)
C10C C11C C12C N2C -0.8(4)
C5D N1D C1D C2D -1.0(4)
N1D C1D C2D C3D 0.3(4)
C1D C2D C3D C4D 0.7(4)
C1D C2D C3D C6D -179.1(2)
C2D C3D C4D C5D -0.9(3)
C6D C3D C4D C5D 178.9(2)
C1D N1D C5D C4D 0.8(4)
C3D C4D C5D N1D 0.2(4)
C2D C3D C6D C7D 12(4)
C4D C3D C6D C7D -168(3)
C3D C6D C7D C10D 38(6)
C12D N2D C8D C9D -0.2(4)
N2D C8D C9D C10D -0.3(4)
C8D C9D C10D C11D 0.5(4)
C8D C9D C10D C7D -179.3(2)
C6D C7D C10D C9D 17(4)
C6D C7D C10D C11D -163(3)
C9D C10D C11D C12D -0.2(4)
C7D C10D C11D C12D 179.6(2)
C8D N2D C12D C11D 0.6(5)
C10D C11D C12D N2D -0.4(4)
C5E N1E C1E C2E -0.6(4)
N1E C1E C2E C3E 0.4(4)
C1E C2E C3E C4E 0.2(3)
C1E C2E C3E C6E -179.5(2)
C2E C3E C4E C5E -0.5(3)
C6E C3E C4E C5E 179.1(2)
C1E N1E C5E C4E 0.3(3)
C3E C4E C5E N1E 0.3(4)
C2E C3E C6E C7E 7(4)
C4E C3E C6E C7E -173(3)
C3E C6E C7E C10E -3(10)
C12E N2E C8E C9E 0.6(4)
N2E C8E C9E C10E 0.2(4)
C8E C9E C10E C11E -0.2(3)
C8E C9E C10E C7E 179.0(2)
C6E C7E C10E C11E 146(7)
C6E C7E C10E C9E -33(7)
C9E C10E C11E C12E -0.5(3)
C7E C10E C11E C12E -179.7(2)
C8E N2E C12E C11E -1.3(4)
C10E C11E C12E N2E 1.3(4)
C5F N1F C1F C2F 0.6(3)
N1F C1F C2F C3F 0.3(4)
C1F C2F C3F C4F -0.9(3)
C1F C2F C3F C6F 179.2(2)
C2F C3F C4F C5F 0.6(4)
C6F C3F C4F C5F -179.4(2)
C1F N1F C5F C4F -0.8(4)
C3F C4F C5F N1F 0.2(4)
C2F C3F C6F C7F -161(4)
C4F C3F C6F C7F 19(4)
C3F C6F C7F C10F -25(7)
C12F N2F C8F C9F -0.7(4)
N2F C8F C9F C10F 0.6(4)
C8F C9F C10F C11F 0.5(4)
C8F C9F C10F C7F -179.5(2)
C6F C7F C10F C11F -19(4)
C6F C7F C10F C9F 161(4)
C9F C10F C11F C12F -1.3(4)
C7F C10F C11F C12F 178.6(3)
C8F N2F C12F C11F -0.3(5)
C10F C11F C12F N2F 1.3(5)
